data_2002482
loop_
_publ_author_name
'Mueller-Buschbaum, Hk'
'Lang, C'

_publ_section_title
;
Notiz ueber Synthese und Kristallstruktur von Ba Pt Eu2 O5 und Ba Ni
Eu2 O5
;
_journal_name_full 'Journal of the Less-Common Metals'
_journal_page_first L1
_journal_page_last L3
_journal_paper_doi 10.1016/0022-5088(88)90195-6
_journal_volume 142
_journal_year 1988
_chemical_formula_structural 'Ba Pt Eu2 O5'
_chemical_formula_sum 'Ba Eu2 O5 Pt'
_chemical_name_systematic 'Barium platinum dieuropium oxide'
_space_group_IT_number 117
_symmetry_cell_setting tetragonal
_symmetry_Int_Tables_number 117
_symmetry_space_group_name_Hall 'P -4 -2ab'
_symmetry_space_group_name_H-M 'P -4 b 2'
_cell_angle_alpha 90
_cell_angle_beta 90
_cell_angle_gamma 90
_cell_formula_units_Z 2
_cell_length_a 6.6566(10)
_cell_length_b 6.6566(10)
_cell_length_c 5.8960(6)
_cell_volume 261.3
_refine_ls_R_factor_all 0.062
_cod_database_code 2002482

loop_
_symmetry_equiv_pos_as_xyz
x,y,z
1/2-x,1/2+y,z
-x,-y,z
1/2+x,1/2-y,z
-y,x,-z
1/2+y,1/2+x,-z
y,-x,-z
1/2-y,1/2-x,-z

loop_
_atom_site_label
_atom_site_type_symbol
_atom_site_symmetry_multiplicity
_atom_site_Wyckoff_symbol
_atom_site_fract_x
_atom_site_fract_y
_atom_site_fract_z
_atom_site_occupancy
_atom_site_attached_hydrogens
_atom_site_calc_flag
Ba1 Ba2+ 2 a 0. 0. 0. 1. 0 d
Eu1 Eu3+ 4 h 0.1739(3) 0.6739(3) 0.5 1. 0 d
Pt1 Pt2+ 2 c 0. 0.5 0. 1. 0 d
O1 O2- 8 i 0.370(7) 0.850(7) 0.743(4) 1. 0 d
O2 O2- 2 b 0. 0. 0.5 1. 0 d

loop_
_atom_type_symbol
_atom_type_oxidation_number
Ba2+ 2.000
Eu3+ 3.000
Pt2+ 2.000
O2- -2.000
